data_2020556
loop_
_publ_author_name
'H\"utzler, Wilhelm Maximilian'
'Egert, Ernst'
'Bolte, Michael'

_publ_section_title
;
 6-Propyl-2-thiouracil <i>versus</i> 6-methoxymethyl-2-thiouracil:
 enhancing the hydrogen-bonded synthon motif by replacement of a methylene
 group with an O atom
;
_journal_issue 8
_journal_name_full 'Acta Crystallographica Section C'
_journal_page_first
;
;
_journal_paper_doi 10.1107/S2053229616011281
_journal_volume 72
_journal_year 2016
_chemical_formula_iupac 'C4 H7 N4 +, C7 H9 N2 O S -, C4 H6 N4, C4 H9 N O, H2 O'
_chemical_formula_moiety 'C4 H7 N4 +, C7 H9 N2 O S -, C4 H6 N4, C4 H9 N O, H2 O'
_chemical_formula_sum 'C19 H33 N11 O3 S'
_chemical_formula_weight 495.62
_chemical_name_systematic
;2,4-Diaminopyrimidinium
6-propyl-2-thiouracilate--2,4-diaminopyrimidine--<i>N</i>,<i>N</i>-dimethylacetamide--water (1/1/1/1)
;
_space_group_crystal_system triclinic
_space_group_IT_number 2
_space_group_name_Hall '-P 1'
_space_group_name_H-M_alt 'P -1'
_symmetry_space_group_name_Hall '-P 1'
_symmetry_space_group_name_H-M 'P -1'
_atom_sites_solution_hydrogens mixed
_audit_creation_method SHELXL-2014/7
_cell_angle_alpha 109.442(10)
_cell_angle_beta 92.075(11)
_cell_angle_gamma 100.877(11)
_cell_formula_units_Z 2
_cell_length_a 7.9688(10)
_cell_length_b 11.2412(15)
_cell_length_c 14.6144(19)
_cell_measurement_reflns_used 14644
_cell_measurement_temperature 173(2)
_cell_measurement_theta_max 26.31
_cell_measurement_theta_min 3.46
_cell_volume 1205.4(3)
_computing_cell_refinement
;
X-AREA (Stoe & Cie, 2001)
;
_computing_data_collection
;
X-AREA (Stoe & Cie, 2001)
;
_computing_data_reduction
;
X-AREA (Stoe & Cie, 2001)
;
_computing_molecular_graphics
;
Mercury (Macrae <i>et al.</i>,  2008) and XP in SHELXTL-Plus (Sheldrick,
2008)
;
_computing_publication_material
;
publCIF (Westrip, 2010)
;
_computing_structure_refinement
;
SHELXL2014 (Sheldrick, 2015)
;
_computing_structure_solution
;
SHELXS97 (Sheldrick, 2008)
;
_diffrn_ambient_temperature 173(2)
_diffrn_measured_fraction_theta_full 0.992
_diffrn_measured_fraction_theta_max 0.985
_diffrn_measurement_device_type 'Stoe IPDS II two-circle'
_diffrn_measurement_method \w
_diffrn_radiation_type MoK\a
_diffrn_radiation_wavelength 0.71073
_diffrn_reflns_av_R_equivalents 0.0321
_diffrn_reflns_limit_h_max 9
_diffrn_reflns_limit_h_min -9
_diffrn_reflns_limit_k_max 11
_diffrn_reflns_limit_k_min -13
_diffrn_reflns_limit_l_max 17
_diffrn_reflns_limit_l_min -17
_diffrn_reflns_number 9557
_diffrn_reflns_theta_full 25.000
_diffrn_reflns_theta_max 25.880
_diffrn_reflns_theta_min 3.503
_exptl_absorpt_coefficient_mu 0.180
_exptl_absorpt_correction_T_max 1.000
_exptl_absorpt_correction_T_min 0.603
_exptl_absorpt_correction_type multi-scan
_exptl_absorpt_process_details
;
(X-AREA; Stoe & Cie, 2001)
;
_exptl_crystal_colour colourless
_exptl_crystal_density_diffrn 1.366
_exptl_crystal_description block
_exptl_crystal_F_000 528
_exptl_crystal_size_max 0.380
_exptl_crystal_size_mid 0.360
_exptl_crystal_size_min 0.210
_refine_diff_density_max 0.186
_refine_diff_density_min -0.201
_refine_ls_extinction_method none
_refine_ls_goodness_of_fit_ref 1.009
_refine_ls_hydrogen_treatment mixed
_refine_ls_matrix_type full
_refine_ls_number_parameters 366
_refine_ls_number_reflns 4597
_refine_ls_number_restraints 35
_refine_ls_restrained_S_all 1.040
_refine_ls_R_factor_all 0.0533
_refine_ls_R_factor_gt 0.0363
_refine_ls_shift/su_max 0.000
_refine_ls_shift/su_mean 0.000
_refine_ls_structure_factor_coef Fsqd
_refine_ls_weighting_details 'w=1/[\s^2^(Fo^2^)+(0.0540P)^2^] where P=(Fo^2^+2Fc^2^)/3'
_refine_ls_weighting_scheme calc
_refine_ls_wR_factor_gt 0.0868
_refine_ls_wR_factor_ref 0.0920
_reflns_number_gt 3603
_reflns_number_total 4597
_reflns_threshold_expression 'I > 2\s(I)'
_cod_data_source_file sk3632sup1.cif
_cod_data_source_block I
_cod_database_code 2020556
_shelx_space_group_comment
;
The symmetry employed for this shelxl refinement is uniquely defined
by the following loop, which should always be used as a source of
symmetry information in preference to the above space-group names.
They are only intended as comments.
;
_shelx_estimated_absorpt_t_min 0.935
_shelx_estimated_absorpt_t_max 0.963

loop_
_space_group_symop_operation_xyz
'x, y, z'
'-x, -y, -z'

loop_
_atom_site_type_symbol
_atom_site_label
_atom_site_fract_x
_atom_site_fract_y
_atom_site_fract_z
_atom_site_U_iso_or_equiv
_atom_site_adp_type
_atom_site_calc_flag
_atom_site_occupancy
_atom_site_disorder_assembly
_atom_site_disorder_group
N N1A 0.51428(17) 0.85642(13) 0.35474(9) 0.0224(3) Uani d 1 . .
H H1A 0.468(2) 0.8413(18) 0.2952(11) 0.027 Uiso d 1 . .
C C2A 0.44781(19) 0.77685(15) 0.40334(11) 0.0216(3) Uani d 1 . .
S S21A 0.26827(5) 0.65970(4) 0.34882(3) 0.02654(12) Uani d 1 . .
N N3A 0.52164(16) 0.79135(13) 0.49124(9) 0.0222(3) Uani d 1 . .
C C4A 0.66143(19) 0.88909(16) 0.53404(11) 0.0228(3) Uani d 1 . .
O O41A 0.72441(14) 0.90499(11) 0.61940(8) 0.0274(3) Uani d 1 . .
C C5A 0.7323(2) 0.97072(16) 0.48180(11) 0.0248(3) Uani d 1 . .
H H5A 0.8321 1.0368 0.5097 0.030 Uiso calc 1 . .
C C6A 0.65715(19) 0.95369(16) 0.39266(11) 0.0232(3) Uani d 1 . .
C C7A 0.7142(2) 1.03117(17) 0.32944(11) 0.0293(4) Uani d 1 . .
H H7A1 0.6139 1.0597 0.3085 0.035 Uiso calc 1 . .
H H7A2 0.7527 0.9743 0.2701 0.035 Uiso calc 1 . .
C C8A 0.8573(2) 1.14874(17) 0.37629(12) 0.0272(4) Uani d 1 . .
H H8A1 0.9588 1.1217 0.3975 0.033 Uiso calc 1 . .
H H8A2 0.8195 1.2078 0.4348 0.033 Uiso calc 1 . .
C C9A 0.9076(2) 1.21998(19) 0.30578(13) 0.0363(4) Uani d 1 . .
H H9A1 0.9528 1.1637 0.2499 0.055 Uiso calc 1 . .
H H9A2 0.9959 1.2980 0.3392 0.055 Uiso calc 1 . .
H H9A3 0.8063 1.2441 0.2828 0.055 Uiso calc 1 . .
N N1B 0.38988(17) 0.60096(14) 0.56980(9) 0.0248(3) Uani d 1 . .
H H1B 0.428(2) 0.6611(17) 0.5413(13) 0.030 Uiso d 1 . .
C C2B 0.4700(2) 0.61183(16) 0.65706(11) 0.0235(3) Uani d 1 . .
N N21B 0.60890(19) 0.70450(15) 0.69387(11) 0.0317(3) Uani d 1 . .
H H21B 0.643(3) 0.7629(18) 0.6656(14) 0.038 Uiso d 1 . .
H H22B 0.661(2) 0.714(2) 0.7480(12) 0.038 Uiso d 1 . .
N N3B 0.41373(17) 0.53316(14) 0.70571(9) 0.0255(3) Uani d 1 . .
C C4B 0.2757(2) 0.43810(16) 0.66475(12) 0.0257(3) Uani d 1 . .
N N41B 0.2244(2) 0.35909(16) 0.71302(11) 0.0336(3) Uani d 1 . .
H H41B 0.290(2) 0.366(2) 0.7646(13) 0.040 Uiso d 1 . .
H H42B 0.139(2) 0.2924(18) 0.6887(14) 0.040 Uiso d 1 . .
C C5B 0.1860(2) 0.42229(17) 0.57334(12) 0.0306(4) Uani d 1 . .
H H5B 0.0871 0.3554 0.5453 0.037 Uiso calc 1 . .
C C6B 0.2478(2) 0.50628(17) 0.52897(12) 0.0288(4) Uani d 1 . .
H H6B 0.1914 0.4993 0.4684 0.035 Uiso calc 1 . .
N N1C 0.44880(18) 0.64827(14) -0.00738(9) 0.0282(3) Uani d 1 . .
C C2C 0.43674(19) 0.68453(16) 0.08921(11) 0.0238(3) Uani d 1 . .
N N21C 0.47227(19) 0.60313(15) 0.13482(10) 0.0282(3) Uani d 1 . .
H H21C 0.481(2) 0.5263(16) 0.0978(13) 0.034 Uiso d 1 . .
H H22C 0.426(2) 0.611(2) 0.1893(12) 0.034 Uiso d 1 . .
N N3C 0.39832(17) 0.79512(13) 0.14604(9) 0.0243(3) Uani d 1 . .
C C4C 0.3619(2) 0.87596(16) 0.10151(11) 0.0253(3) Uani d 1 . .
N N41C 0.3222(2) 0.98561(15) 0.15690(11) 0.0328(3) Uani d 1 . .
H H41C 0.308(3) 0.998(2) 0.2180(12) 0.039 Uiso d 1 . .
H H42C 0.284(3) 1.0359(19) 0.1295(14) 0.039 Uiso d 1 . .
C C5C 0.3690(2) 0.84510(18) -0.00032(12) 0.0298(4) Uani d 1 . .
H H5C 0.3433 0.9010 -0.0328 0.036 Uiso calc 1 . .
C C6C 0.4139(2) 0.73251(18) -0.04926(12) 0.0301(4) Uani d 1 . .
H H6C 0.4213 0.7114 -0.1173 0.036 Uiso calc 1 . .
O O1W 0.94931(16) 1.14740(14) 0.70712(10) 0.0372(3) Uani d 1 . .
H H11W 0.880(2) 1.1958(16) 0.7042(15) 0.045 Uiso d 1 . .
H H12W 0.896(2) 1.0701(10) 0.6764(14) 0.045 Uiso d 1 . .
C C1X 0.1515(3) 1.1099(2) -0.06990(14) 0.0456(5) Uani d 1 . .
H H1XA 0.0398 1.0902 -0.1082 0.068 Uiso calc 0.670(6) A 1
H H1XB 0.1793 1.0297 -0.0674 0.068 Uiso calc 0.670(6) A 1
H H1XC 0.2403 1.1518 -0.1005 0.068 Uiso calc 0.670(6) A 1
H H1XD 0.1277 1.0916 -0.1401 0.068 Uiso calc 0.330(6) A 2
H H1XE 0.2747 1.1191 -0.0536 0.068 Uiso calc 0.330(6) A 2
H H1XF 0.0868 1.0386 -0.0525 0.068 Uiso calc 0.330(6) A 2
O O21X 0.18737(17) 1.18464(14) 0.11191(9) 0.0394(3) Uani d 1 . .
C C31X 0.0683(3) 1.3918(2) 0.13807(14) 0.0434(5) Uani d 1 . .
H H3XA 0.1269 1.4801 0.1462 0.065 Uiso calc 0.670(6) A 1
H H3XB 0.1210 1.3637 0.1868 0.065 Uiso calc 0.670(6) A 1
H H3XC -0.0535 1.3893 0.1468 0.065 Uiso calc 0.670(6) A 1
H H3XD 0.0283 1.4273 0.0905 0.065 Uiso calc 0.330(6) A 2
H H3XE -0.0254 1.3738 0.1763 0.065 Uiso calc 0.330(6) A 2
H H3XF 0.1653 1.4545 0.1818 0.065 Uiso calc 0.330(6) A 2
C C32X 0.0475(3) 1.3351(2) -0.04973(14) 0.0455(5) Uani d 1 . .
H H4XA 0.1482 1.3937 -0.0587 0.068 Uiso calc 0.670(6) A 1
H H4XB -0.0509 1.3770 -0.0418 0.068 Uiso calc 0.670(6) A 1
H H4XC 0.0207 1.2557 -0.1070 0.068 Uiso calc 0.670(6) A 1
H H4XD 0.0301 1.3015 -0.1212 0.068 Uiso calc 0.330(6) A 2
H H4XE -0.0591 1.3561 -0.0239 0.068 Uiso calc 0.330(6) A 2
H H4XF 0.1393 1.4131 -0.0277 0.068 Uiso calc 0.330(6) A 2
C C2X 0.1435(3) 1.1999(3) 0.0332(2) 0.0291(8) Uani d 0.670(6) A 1
N N3X 0.0845(3) 1.3035(3) 0.0379(2) 0.0314(8) Uani d 0.670(6) A 1
C C2X' 0.1261(6) 1.2661(5) 0.0841(4) 0.0249(16) Uani d 0.330(6) A 2
N N3X' 0.0975(5) 1.2343(5) -0.0134(3) 0.0258(15) Uani d 0.330(6) A 2

loop_
_atom_site_aniso_label
_atom_site_aniso_U_11
_atom_site_aniso_U_22
_atom_site_aniso_U_33
_atom_site_aniso_U_12
_atom_site_aniso_U_13
_atom_site_aniso_U_23
N1A 0.0256(6) 0.0212(7) 0.0185(6) 0.0026(5) 0.0025(5) 0.0057(5)
C2A 0.0240(7) 0.0193(8) 0.0215(7) 0.0071(6) 0.0065(6) 0.0056(6)
S21A 0.0276(2) 0.0242(2) 0.0240(2) -0.00230(16) 0.00039(15) 0.00779(16)
N3A 0.0231(6) 0.0207(7) 0.0220(6) 0.0034(5) 0.0027(5) 0.0071(5)
C4A 0.0229(7) 0.0219(8) 0.0245(8) 0.0079(6) 0.0047(6) 0.0073(6)
O41A 0.0298(6) 0.0279(7) 0.0239(6) 0.0013(5) -0.0023(4) 0.0113(5)
C5A 0.0236(8) 0.0231(9) 0.0257(8) 0.0007(6) 0.0037(6) 0.0081(7)
C6A 0.0232(7) 0.0222(8) 0.0230(7) 0.0048(6) 0.0060(6) 0.0062(6)
C7A 0.0338(9) 0.0295(9) 0.0225(8) -0.0012(7) 0.0031(6) 0.0106(7)
C8A 0.0266(8) 0.0256(9) 0.0287(8) 0.0027(7) 0.0065(6) 0.0098(7)
C9A 0.0396(10) 0.0311(10) 0.0379(9) 0.0000(8) 0.0120(8) 0.0147(8)
N1B 0.0278(7) 0.0232(8) 0.0248(7) 0.0052(6) 0.0040(5) 0.0101(6)
C2B 0.0259(8) 0.0213(8) 0.0238(7) 0.0076(6) 0.0051(6) 0.0066(6)
N21B 0.0336(8) 0.0300(8) 0.0299(7) -0.0044(6) -0.0034(6) 0.0151(6)
N3B 0.0271(7) 0.0238(7) 0.0257(7) 0.0033(6) 0.0030(5) 0.0099(6)
C4B 0.0247(8) 0.0230(9) 0.0307(8) 0.0061(7) 0.0052(6) 0.0102(7)
N41B 0.0311(8) 0.0328(9) 0.0381(8) -0.0028(7) -0.0006(6) 0.0194(7)
C5B 0.0285(8) 0.0271(9) 0.0328(9) 0.0009(7) -0.0011(7) 0.0094(7)
C6B 0.0290(8) 0.0286(9) 0.0269(8) 0.0048(7) -0.0011(6) 0.0082(7)
N1C 0.0346(7) 0.0257(8) 0.0221(7) 0.0043(6) 0.0039(5) 0.0065(6)
C2C 0.0216(7) 0.0236(9) 0.0240(7) 0.0011(6) 0.0022(6) 0.0073(7)
N21C 0.0390(8) 0.0244(8) 0.0230(7) 0.0097(6) 0.0071(6) 0.0083(6)
N3C 0.0260(7) 0.0240(7) 0.0214(6) 0.0037(6) 0.0025(5) 0.0068(6)
C4C 0.0226(7) 0.0256(9) 0.0271(8) 0.0031(6) 0.0024(6) 0.0096(7)
N41C 0.0456(9) 0.0309(9) 0.0261(7) 0.0151(7) 0.0066(6) 0.0111(7)
C5C 0.0339(9) 0.0309(10) 0.0263(8) 0.0046(7) 0.0014(7) 0.0134(7)
C6C 0.0364(9) 0.0307(10) 0.0220(8) 0.0044(7) 0.0039(7) 0.0090(7)
O1W 0.0301(6) 0.0309(7) 0.0447(7) 0.0002(5) -0.0005(5) 0.0094(6)
C1X 0.0442(11) 0.0476(13) 0.0343(10) 0.0136(10) 0.0049(8) -0.0017(9)
O21X 0.0417(7) 0.0465(9) 0.0371(7) 0.0108(6) 0.0009(5) 0.0234(6)
C31X 0.0524(12) 0.0326(11) 0.0365(10) 0.0072(9) 0.0084(8) 0.0013(8)
C32X 0.0541(12) 0.0495(13) 0.0395(10) 0.0077(10) -0.0024(9) 0.0263(10)
C2X 0.0237(13) 0.0339(18) 0.0300(17) 0.0029(12) 0.0028(11) 0.0131(15)
N3X 0.0357(13) 0.0298(16) 0.0285(15) 0.0055(11) 0.0022(10) 0.0108(13)
C2X' 0.026(3) 0.026(3) 0.024(3) 0.004(2) 0.003(2) 0.010(3)
N3X' 0.027(2) 0.030(3) 0.019(3) 0.006(2) 0.0009(18) 0.007(2)

loop_
_atom_type_symbol
_atom_type_description
_atom_type_scat_dispersion_real
_atom_type_scat_dispersion_imag
_atom_type_scat_source
C C 0.0033 0.0016 'International Tables Vol C Tables 4.2.6.8 and 6.1.1.4'
H H 0.0000 0.0000 'International Tables Vol C Tables 4.2.6.8 and 6.1.1.4'
N N 0.0061 0.0033 'International Tables Vol C Tables 4.2.6.8 and 6.1.1.4'
O O 0.0106 0.0060 'International Tables Vol C Tables 4.2.6.8 and 6.1.1.4'
S S 0.1246 0.1234 'International Tables Vol C Tables 4.2.6.8 and 6.1.1.4'

loop_
_geom_angle_atom_site_label_1
_geom_angle_atom_site_label_2
_geom_angle_atom_site_label_3
_geom_angle
C2A N1A C6A 122.29(13)
C2A N1A H1A 118.8(13)
C6A N1A H1A 118.8(13)
N3A C2A N1A 120.44(14)
N3A C2A S21A 121.60(12)
N1A C2A S21A 117.96(11)
C2A N3A C4A 119.91(14)
O41A C4A N3A 118.89(14)
O41A C4A C5A 121.84(14)
N3A C4A C5A 119.27(13)
C6A C5A C4A 119.91(15)
C6A C5A H5A 120.0
C4A C5A H5A 120.0
C5A C6A N1A 118.12(15)
C5A C6A C7A 126.41(15)
N1A C6A C7A 115.47(13)
C6A C7A C8A 115.43(13)
C6A C7A H7A1 108.4
C8A C7A H7A1 108.4
C6A C7A H7A2 108.4
C8A C7A H7A2 108.4
H7A1 C7A H7A2 107.5
C7A C8A C9A 111.40(14)
C7A C8A H8A1 109.3
C9A C8A H8A1 109.3
C7A C8A H8A2 109.3
C9A C8A H8A2 109.3
H8A1 C8A H8A2 108.0
C8A C9A H9A1 109.5
C8A C9A H9A2 109.5
H9A1 C9A H9A2 109.5
C8A C9A H9A3 109.5
H9A1 C9A H9A3 109.5
H9A2 C9A H9A3 109.5
C6B N1B C2B 119.72(15)
C6B N1B H1B 120.6(12)
C2B N1B H1B 119.5(12)
N21B C2B N3B 119.55(15)
N21B C2B N1B 117.83(15)
N3B C2B N1B 122.62(15)
C2B N21B H21B 120.9(13)
C2B N21B H22B 120.1(15)
H21B N21B H22B 119(2)
C2B N3B C4B 117.82(14)
N41B C4B N3B 116.93(15)
N41B C4B C5B 121.10(16)
N3B C4B C5B 121.97(15)
C4B N41B H41B 117.8(15)
C4B N41B H42B 121.5(14)
H41B N41B H42B 120(2)
C6B C5B C4B 117.13(16)
C6B C5B H5B 121.4
C4B C5B H5B 121.4
C5B C6B N1B 120.71(15)
C5B C6B H6B 119.6
N1B C6B H6B 119.6
C2C N1C C6C 114.83(15)
N3C C2C N1C 126.57(15)
N3C C2C N21C 116.44(14)
N1C C2C N21C 116.95(15)
C2C N21C H21C 116.9(13)
C2C N21C H22C 114.6(14)
H21C N21C H22C 118(2)
C2C N3C C4C 116.90(13)
N41C C4C N3C 117.56(15)
N41C C4C C5C 121.91(16)
N3C C4C C5C 120.52(15)
C4C N41C H41C 119.7(15)
C4C N41C H42C 120.1(14)
H41C N41C H42C 118(2)
C6C C5C C4C 117.06(16)
C6C C5C H5C 121.5
C4C C5C H5C 121.5
N1C C6C C5C 124.07(15)
N1C C6C H6C 118.0
C5C C6C H6C 118.0
H11W O1W H12W 106.5(17)
C2X C1X H1XA 109.5
C2X C1X H1XB 109.5
H1XA C1X H1XB 109.5
C2X C1X H1XC 109.5
H1XA C1X H1XC 109.5
H1XB C1X H1XC 109.5
N3X' C1X H1XD 109.5
N3X' C1X H1XE 109.5
H1XD C1X H1XE 109.5
N3X' C1X H1XF 109.5
H1XD C1X H1XF 109.5
H1XE C1X H1XF 109.5
N3X C31X H3XA 109.5
N3X C31X H3XB 109.5
H3XA C31X H3XB 109.5
N3X C31X H3XC 109.5
H3XA C31X H3XC 109.5
H3XB C31X H3XC 109.5
C2X' C31X H3XD 109.5
C2X' C31X H3XE 109.5
H3XD C31X H3XE 109.5
C2X' C31X H3XF 109.5
H3XD C31X H3XF 109.5
H3XE C31X H3XF 109.5
N3X C32X H4XA 109.5
N3X C32X H4XB 109.5
H4XA C32X H4XB 109.5
N3X C32X H4XC 109.5
H4XA C32X H4XC 109.5
H4XB C32X H4XC 109.5
N3X' C32X H4XD 109.5
N3X' C32X H4XE 109.5
H4XD C32X H4XE 109.5
N3X' C32X H4XF 109.5
H4XD C32X H4XF 109.5
H4XE C32X H4XF 109.5
O21X C2X N3X 118.6(3)
O21X C2X C1X 126.8(3)
N3X C2X C1X 114.6(3)
C2X N3X C32X 121.9(3)
C2X N3X C31X 116.2(3)
C32X N3X C31X 121.8(2)
O21X C2X' N3X' 114.8(5)
O21X C2X' C31X 133.9(4)
N3X' C2X' C31X 111.2(4)
C2X' N3X' C32X 116.7(4)
C2X' N3X' C1X 113.1(4)
C32X N3X' C1X 129.3(3)

loop_
_geom_bond_atom_site_label_1
_geom_bond_atom_site_label_2
_geom_bond_distance
N1A C2A 1.363(2)
N1A C6A 1.371(2)
N1A H1A 0.881(14)
C2A N3A 1.3389(19)
C2A S21A 1.7099(16)
N3A C4A 1.367(2)
C4A O41A 1.2698(19)
C4A C5A 1.430(2)
C5A C6A 1.352(2)
C5A H5A 0.9500
C6A C7A 1.495(2)
C7A C8A 1.513(2)
C7A H7A1 0.9900
C7A H7A2 0.9900
C8A C9A 1.524(2)
C8A H8A1 0.9900
C8A H8A2 0.9900
C9A H9A1 0.9800
C9A H9A2 0.9800
C9A H9A3 0.9800
N1B C6B 1.358(2)
N1B C2B 1.363(2)
N1B H1B 0.919(15)
C2B N21B 1.322(2)
C2B N3B 1.334(2)
N21B H21B 0.892(16)
N21B H22B 0.846(15)
N3B C4B 1.339(2)
C4B N41B 1.325(2)
C4B C5B 1.432(2)
N41B H41B 0.875(15)
N41B H42B 0.876(16)
C5B C6B 1.345(3)
C5B H5B 0.9500
C6B H6B 0.9500
N1C C2C 1.345(2)
N1C C6C 1.350(2)
C2C N3C 1.343(2)
C2C N21C 1.361(2)
N21C H21C 0.870(15)
N21C H22C 0.875(15)
N3C C4C 1.346(2)
C4C N41C 1.333(2)
C4C C5C 1.417(2)
N41C H41C 0.871(15)
N41C H42C 0.883(16)
C5C C6C 1.352(3)
C5C H5C 0.9500
C6C H6C 0.9500
O1W H11W 0.854(9)
O1W H12W 0.851(9)
C1X C2X 1.521(4)
C1X N3X' 1.519(5)
C1X H1XA 0.9800
C1X H1XB 0.9800
C1X H1XC 0.9800
C1X H1XD 0.9800
C1X H1XE 0.9800
C1X H1XF 0.9800
O21X C2X 1.265(3)
O21X C2X' 1.282(5)
C31X N3X 1.496(3)
C31X C2X' 1.536(5)
C31X H3XA 0.9800
C31X H3XB 0.9800
C31X H3XC 0.9800
C31X H3XD 0.9800
C31X H3XE 0.9800
C31X H3XF 0.9800
C32X N3X 1.473(3)
C32X N3X' 1.511(5)
C32X H4XA 0.9800
C32X H4XB 0.9800
C32X H4XC 0.9800
C32X H4XD 0.9800
C32X H4XE 0.9800
C32X H4XF 0.9800
C2X N3X 1.319(4)
C2X' N3X' 1.347(7)

loop_
_geom_hbond_atom_site_label_D
_geom_hbond_atom_site_label_H
_geom_hbond_atom_site_label_A
_geom_hbond_site_symmetry_A
_geom_hbond_distance_DH
_geom_hbond_distance_HA
_geom_hbond_distance_DA
_geom_hbond_angle_DHA
N1A H1A N3C . 0.881(14) 2.093(14) 2.9644(18) 170.2(16)
N1B H1B N3A . 0.919(15) 1.890(16) 2.806(2) 175.3(17)
N21B H21B O41A . 0.892(16) 1.947(16) 2.834(2) 173.3(19)
N21B H22B O21X 2_676 0.846(15) 2.166(16) 2.965(2) 157(2)
N41B H41B N21C 2_666 0.875(15) 2.253(16) 3.092(2) 160.8(19)
N41B H42B O1W 1_445 0.876(16) 2.097(18) 2.891(2) 150.3(19)
N21C H21C N1C 2_665 0.870(15) 2.158(16) 3.017(2) 169.3(18)
N21C H22C S21A . 0.875(15) 2.633(15) 3.5018(16) 172.4(18)
N41C H41C O41A 2_676 0.871(15) 2.309(16) 3.1499(19) 162(2)
N41C H42C O21X . 0.883(16) 2.052(17) 2.903(2) 161.5(19)
O1W H11W S21A 2_676 0.854(9) 2.476(11) 3.2975(15) 161(2)
O1W H12W O41A . 0.851(9) 1.985(11) 2.8189(18) 166(2)

loop_
_geom_torsion_atom_site_label_1
_geom_torsion_atom_site_label_2
_geom_torsion_atom_site_label_3
_geom_torsion_atom_site_label_4
_geom_torsion
C6A N1A C2A N3A -0.1(2)
C6A N1A C2A S21A 179.58(11)
N1A C2A N3A C4A 2.1(2)
S21A C2A N3A C4A -177.64(11)
C2A N3A C4A O41A 176.63(14)
C2A N3A C4A C5A -3.2(2)
O41A C4A C5A C6A -177.34(15)
N3A C4A C5A C6A 2.5(2)
C4A C5A C6A N1A -0.6(2)
C4A C5A C6A C7A 179.44(16)
C2A N1A C6A C5A -0.6(2)
C2A N1A C6A C7A 179.39(14)
C5A C6A C7A C8A -7.5(3)
N1A C6A C7A C8A 172.48(14)
C6A C7A C8A C9A 179.29(15)
C6B N1B C2B N21B 179.34(16)
C6B N1B C2B N3B -0.6(2)
N21B C2B N3B C4B -178.04(15)
N1B C2B N3B C4B 1.9(2)
C2B N3B C4B N41B 178.38(15)
C2B N3B C4B C5B -2.1(2)
N41B C4B C5B C6B -179.50(17)
N3B C4B C5B C6B 1.0(3)
C4B C5B C6B N1B 0.4(3)
C2B N1B C6B C5B -0.6(2)
C6C N1C C2C N3C -1.7(2)
C6C N1C C2C N21C -179.45(14)
N1C C2C N3C C4C 2.6(2)
N21C C2C N3C C4C -179.60(14)
C2C N3C C4C N41C 179.46(15)
C2C N3C C4C C5C -1.5(2)
N41C C4C C5C C6C 178.75(16)
N3C C4C C5C C6C -0.2(2)
C2C N1C C6C C5C -0.4(2)
C4C C5C C6C N1C 1.2(3)
O21X C2X N3X C32X 173.6(2)
C1X C2X N3X C32X -6.2(3)
O21X C2X N3X C31X -2.4(3)
C1X C2X N3X C31X 177.69(19)
O21X C2X' N3X' C32X -172.3(3)
C31X C2X' N3X' C32X 10.6(5)
O21X C2X' N3X' C1X -2.4(6)
C31X C2X' N3X' C1X -179.6(3)

_cod_database_fobs_code 2020556
